data_7106401
loop_
_publ_author_name
'Fei Wang'
'Yan-Xi Tan'
'Hui Yang'
'Haixia Zhang'
'Yao Kang'
'Jian Zhang'

_publ_section_title
;
 A new approach towards tetrahedral imidazolate frameworks for high and
 selective CO2 uptake
;
_journal_name_full Chem.Commun.
_journal_page_first 5828
_journal_paper_doi 10.1039/c1cc10829h
_journal_volume 47
_journal_year 2011
_chemical_formula_sum 'C15 H12 N4 O5 Zn2'
_chemical_formula_weight 459.03
_chemical_name_systematic
;
?
;
_space_group_IT_number 15
_symmetry_cell_setting monoclinic
_symmetry_space_group_name_Hall '-C 2yc'
_symmetry_space_group_name_H-M 'C 1 2/c 1'
_atom_sites_solution_hydrogens geom
_atom_sites_solution_primary direct
_atom_sites_solution_secondary difmap
_audit_creation_method SHELXL-97
_cell_angle_alpha 90.00
_cell_angle_beta 104.7010(10)
_cell_angle_gamma 90.00
_cell_formula_units_Z 8
_cell_length_a 7.79870(10)
_cell_length_b 30.8771(4)
_cell_length_c 14.6120(2)
_cell_measurement_reflns_used 2165
_cell_measurement_temperature 293(2)
_cell_measurement_theta_max 21.93
_cell_measurement_theta_min 2.78
_cell_volume 3403.40(8)
_computing_cell_refinement 'Bruker SMART'
_computing_data_collection 'Bruker SMART'
_computing_data_reduction 'Bruker SAINT'
_computing_molecular_graphics 'Bruker SHELXTL'
_computing_publication_material 'Bruker SHELXTL'
_computing_structure_refinement 'SHELXL-97 (Sheldrick, 1997)'
_computing_structure_solution 'SHELXS-97 (Sheldrick, 1990)'
_diffrn_ambient_temperature 293(2)
_diffrn_measured_fraction_theta_full 1.000
_diffrn_measured_fraction_theta_max 1.000
_diffrn_measurement_device_type 'CCD area detector'
_diffrn_measurement_method 'phi and omega scans'
_diffrn_radiation_monochromator graphite
_diffrn_radiation_source 'fine-focus sealed tube'
_diffrn_radiation_type MoK\a
_diffrn_radiation_wavelength 0.71073
_diffrn_reflns_av_R_equivalents 0.0642
_diffrn_reflns_av_sigmaI/netI 0.0497
_diffrn_reflns_limit_h_max 9
_diffrn_reflns_limit_h_min -9
_diffrn_reflns_limit_k_max 36
_diffrn_reflns_limit_k_min -34
_diffrn_reflns_limit_l_max 17
_diffrn_reflns_limit_l_min -16
_diffrn_reflns_number 16218
_diffrn_reflns_theta_full 25.00
_diffrn_reflns_theta_max 25.00
_diffrn_reflns_theta_min 1.32
_exptl_absorpt_coefficient_mu 2.854
_exptl_absorpt_correction_type none
_exptl_crystal_colour colorless
_exptl_crystal_density_diffrn 1.792
_exptl_crystal_density_method 'not measured'
_exptl_crystal_description prism
_exptl_crystal_F_000 1840
_exptl_crystal_size_max .18
_exptl_crystal_size_mid .15
_exptl_crystal_size_min .10
_refine_diff_density_max 0.311
_refine_diff_density_min -0.320
_refine_diff_density_rms 0.081
_refine_ls_extinction_method none
_refine_ls_goodness_of_fit_ref 1.012
_refine_ls_hydrogen_treatment none
_refine_ls_matrix_type full
_refine_ls_number_parameters 238
_refine_ls_number_reflns 3008
_refine_ls_number_restraints 1
_refine_ls_restrained_S_all 1.013
_refine_ls_R_factor_all 0.0574
_refine_ls_R_factor_gt 0.0344
_refine_ls_shift/su_max 0.003
_refine_ls_shift/su_mean 0.000
_refine_ls_structure_factor_coef Fsqd
_refine_ls_weighting_details 'calc w=1/[\s^2^(Fo^2^)+(0.0340P)^2^+0.3445P] where P=(Fo^2^+2Fc^2^)/3'
_refine_ls_weighting_scheme calc
_refine_ls_wR_factor_gt 0.0701
_refine_ls_wR_factor_ref 0.0779
_reflns_number_gt 2216
_reflns_number_total 3008
_reflns_threshold_expression >2sigma(I)
_cod_data_source_file c1cc10829h.txt
_cod_data_source_block ZIF-A3
_cod_original_sg_symbol_H-M C2/c
_cod_database_code 7106401

loop_
_symmetry_equiv_pos_as_xyz
'x, y, z'
'-x, y, -z+1/2'
'x+1/2, y+1/2, z'
'-x+1/2, y+1/2, -z+1/2'
'-x, -y, -z'
'x, -y, z-1/2'
'-x+1/2, -y+1/2, -z'
'x+1/2, -y+1/2, z-1/2'

loop_
_atom_site_label
_atom_site_type_symbol
_atom_site_fract_x
_atom_site_fract_y
_atom_site_fract_z
_atom_site_U_iso_or_equiv
_atom_site_adp_type
_atom_site_occupancy
_atom_site_symmetry_multiplicity
_atom_site_calc_flag
_atom_site_refinement_flags
_atom_site_disorder_assembly
_atom_site_disorder_group
Zn1 Zn 0.23113(6) 0.082103(14) 0.04434(3) 0.02914(14) Uani 1 1 d . . .
Zn2 Zn 0.55057(6) 0.166291(14) 0.05830(3) 0.02891(14) Uani 1 1 d . . .
O1 O 0.2497(4) 0.34142(8) -0.24666(19) 0.0442(8) Uani 1 1 d . . .
O2 O 0.1355(4) 0.28801(8) -0.34521(18) 0.0383(7) Uani 1 1 d . . .
O3 O 0.2788(4) -0.03955(9) 0.4560(2) 0.0470(8) Uani 1 1 d . . .
O4 O 0.2723(5) -0.09326(9) 0.3552(2) 0.0656(10) Uani 1 1 d . . .
O5 O 0.3995(4) 0.12623(9) 0.09795(18) 0.0362(7) Uani 1 1 d D . .
H5A H 0.379(5) 0.1369(13) 0.146(2) 0.054 Uiso 1 1 d D . .
N1 N 0.4266(4) 0.20902(10) -0.0472(2) 0.0315(8) Uani 1 1 d . . .
N2 N 0.2375(4) 0.03910(10) 0.1537(2) 0.0335(8) Uani 1 1 d . . .
N3 N -0.0076(4) 0.10889(10) 0.0012(2) 0.0329(8) Uani 1 1 d . . .
N4 N -0.2609(4) 0.14107(10) 0.0077(2) 0.0327(8) Uani 1 1 d . . .
C1 C 0.4602(5) 0.25140(13) -0.0347(3) 0.0428(11) Uani 1 1 d . . .
H1A H 0.5305 0.2606 0.0233 0.051 Uiso 1 1 calc R . .
C2 C 0.3969(6) 0.28198(13) -0.1027(3) 0.0418(11) Uani 1 1 d . . .
H2A H 0.4244 0.3111 -0.0905 0.050 Uiso 1 1 calc R . .
C3 C 0.2922(5) 0.26937(12) -0.1894(3) 0.0278(9) Uani 1 1 d . . .
C4 C 0.2560(5) 0.22570(12) -0.2021(3) 0.0381(10) Uani 1 1 d . . .
H4A H 0.1849 0.2158 -0.2593 0.046 Uiso 1 1 calc R . .
C5 C 0.3242(5) 0.19694(13) -0.1310(3) 0.0390(10) Uani 1 1 d . . .
H5B H 0.2981 0.1677 -0.1416 0.047 Uiso 1 1 calc R . .
C6 C 0.2219(5) 0.30286(13) -0.2652(3) 0.0308(9) Uani 1 1 d . . .
C7 C 0.2685(6) 0.05124(13) 0.2438(3) 0.0453(12) Uani 1 1 d . . .
H7A H 0.2815 0.0806 0.2582 0.054 Uiso 1 1 calc R . .
C8 C 0.2823(6) 0.02201(13) 0.3168(3) 0.0454(12) Uani 1 1 d . . .
H8A H 0.3014 0.0317 0.3788 0.054 Uiso 1 1 calc R . .
C9 C 0.2676(5) -0.02122(12) 0.2974(3) 0.0321(10) Uani 1 1 d . . .
C10 C 0.2382(6) -0.03386(14) 0.2051(3) 0.0530(13) Uani 1 1 d . . .
H10A H 0.2288 -0.0631 0.1895 0.064 Uiso 1 1 calc R . .
C11 C 0.2227(6) -0.00308(13) 0.1357(3) 0.0502(12) Uani 1 1 d . . .
H11A H 0.2009 -0.0122 0.0731 0.060 Uiso 1 1 calc R . .
C12 C 0.2747(5) -0.05482(14) 0.3748(3) 0.0377(10) Uani 1 1 d . . .
C13 C -0.1237(5) 0.11701(12) 0.0525(3) 0.0349(10) Uani 1 1 d . . .
H13A H -0.1099 0.1068 0.1138 0.042 Uiso 1 1 calc R . .
C14 C -0.2299(6) 0.14895(14) -0.0788(3) 0.0428(11) Uani 1 1 d . . .
H14A H -0.3031 0.1649 -0.1273 0.051 Uiso 1 1 calc R . .
C15 C -0.0752(5) 0.12978(14) -0.0823(3) 0.0413(11) Uani 1 1 d . . .
H15A H -0.0239 0.1307 -0.1332 0.050 Uiso 1 1 calc R . .

loop_
_atom_site_aniso_label
_atom_site_aniso_U_11
_atom_site_aniso_U_22
_atom_site_aniso_U_33
_atom_site_aniso_U_23
_atom_site_aniso_U_13
_atom_site_aniso_U_12
Zn1 0.0374(3) 0.0236(3) 0.0267(3) -0.0008(2) 0.0086(2) -0.0007(2)
Zn2 0.0342(3) 0.0242(3) 0.0260(3) 0.0018(2) 0.00349(19) -0.0001(2)
O1 0.074(2) 0.0195(17) 0.0325(18) 0.0016(13) 0.0014(15) -0.0008(14)
O2 0.0544(18) 0.0295(16) 0.0241(16) -0.0018(12) -0.0028(13) 0.0018(14)
O3 0.079(2) 0.0338(17) 0.0331(18) 0.0071(14) 0.0232(16) -0.0046(16)
O4 0.123(3) 0.0224(18) 0.062(2) 0.0059(15) 0.043(2) 0.0031(18)
O5 0.0473(17) 0.0337(17) 0.0293(17) -0.0082(13) 0.0131(14) -0.0128(14)
N1 0.0359(19) 0.0253(19) 0.029(2) 0.0011(15) -0.0005(15) -0.0014(15)
N2 0.044(2) 0.0249(19) 0.031(2) 0.0016(15) 0.0101(16) -0.0010(16)
N3 0.0393(19) 0.029(2) 0.030(2) 0.0005(16) 0.0074(16) -0.0009(16)
N4 0.0355(19) 0.031(2) 0.031(2) 0.0038(16) 0.0068(15) 0.0047(16)
C1 0.056(3) 0.029(3) 0.032(3) -0.002(2) -0.009(2) -0.004(2)
C2 0.062(3) 0.019(2) 0.034(3) 0.0028(19) -0.007(2) -0.003(2)
C3 0.032(2) 0.025(2) 0.025(2) 0.0016(17) 0.0047(17) 0.0029(17)
C4 0.053(3) 0.026(2) 0.028(2) -0.0019(19) -0.004(2) -0.004(2)
C5 0.055(3) 0.020(2) 0.035(3) -0.0018(19) -0.001(2) -0.003(2)
C6 0.038(2) 0.031(2) 0.025(2) 0.0049(19) 0.0105(18) 0.0040(19)
C7 0.084(3) 0.020(2) 0.036(3) 0.000(2) 0.024(2) -0.004(2)
C8 0.081(3) 0.027(3) 0.032(3) 0.000(2) 0.022(2) 0.000(2)
C9 0.046(3) 0.022(2) 0.031(2) 0.0028(18) 0.014(2) 0.0001(19)
C10 0.096(4) 0.022(2) 0.040(3) -0.002(2) 0.015(3) -0.010(2)
C11 0.090(4) 0.030(3) 0.031(3) -0.005(2) 0.016(2) -0.014(3)
C12 0.042(3) 0.033(3) 0.041(3) 0.007(2) 0.015(2) 0.000(2)
C13 0.042(2) 0.034(3) 0.029(2) 0.0073(19) 0.009(2) 0.002(2)
C14 0.049(3) 0.051(3) 0.026(3) 0.009(2) 0.005(2) 0.011(2)
C15 0.048(3) 0.050(3) 0.029(3) 0.001(2) 0.015(2) 0.002(2)

loop_
_atom_type_symbol
_atom_type_description
_atom_type_scat_dispersion_real
_atom_type_scat_dispersion_imag
_atom_type_scat_source
C C 0.0033 0.0016 'International Tables Vol C Tables 4.2.6.8 and 6.1.1.4'
H H 0.0000 0.0000 'International Tables Vol C Tables 4.2.6.8 and 6.1.1.4'
N N 0.0061 0.0033 'International Tables Vol C Tables 4.2.6.8 and 6.1.1.4'
O O 0.0106 0.0060 'International Tables Vol C Tables 4.2.6.8 and 6.1.1.4'
Zn Zn 0.2839 1.4301 'International Tables Vol C Tables 4.2.6.8 and 6.1.1.4'

loop_
_geom_angle_atom_site_label_1
_geom_angle_atom_site_label_2
_geom_angle_atom_site_label_3
_geom_angle
_geom_angle_site_symmetry_1
_geom_angle_site_symmetry_3
_geom_angle_publ_flag
O5 Zn1 O3 121.72(12) . 6 ?
O5 Zn1 N3 108.85(12) . . ?
O3 Zn1 N3 113.11(13) 6 . ?
O5 Zn1 N2 105.15(12) . . ?
O3 Zn1 N2 96.19(13) 6 . ?
N3 Zn1 N2 110.41(13) . . ?
O5 Zn2 N4 115.98(12) . 1_655 ?
O5 Zn2 O2 111.56(11) . 8_556 ?
N4 Zn2 O2 113.69(12) 1_655 8_556 ?
O5 Zn2 N1 115.68(12) . . ?
N4 Zn2 N1 103.01(13) 1_655 . ?
O2 Zn2 N1 94.83(11) 8_556 . ?
C6 O2 Zn2 113.5(2) . 8_455 ?
C12 O3 Zn1 114.0(3) . 6_556 ?
Zn2 O5 Zn1 138.84(14) . . ?
Zn2 O5 H5A 105(3) . . ?
Zn1 O5 H5A 112(3) . . ?
C1 N1 C5 116.7(3) . . ?
C1 N1 Zn2 118.9(3) . . ?
C5 N1 Zn2 124.2(3) . . ?
C11 N2 C7 117.2(4) . . ?
C11 N2 Zn1 119.5(3) . . ?
C7 N2 Zn1 123.1(3) . . ?
C13 N3 C15 104.4(3) . . ?
C13 N3 Zn1 127.9(3) . . ?
C15 N3 Zn1 126.8(3) . . ?
C13 N4 C14 104.2(3) . . ?
C13 N4 Zn2 128.4(3) . 1_455 ?
C14 N4 Zn2 127.0(3) . 1_455 ?
N1 C1 C2 123.7(4) . . ?
N1 C1 H1A 118.2 . . ?
C2 C1 H1A 118.2 . . ?
C1 C2 C3 119.5(4) . . ?
C1 C2 H2A 120.2 . . ?
C3 C2 H2A 120.2 . . ?
C4 C3 C2 116.9(4) . . ?
C4 C3 C6 123.1(4) . . ?
C2 C3 C6 120.0(3) . . ?
C5 C4 C3 120.4(4) . . ?
C5 C4 H4A 119.8 . . ?
C3 C4 H4A 119.8 . . ?
N1 C5 C4 122.8(4) . . ?
N1 C5 H5B 118.6 . . ?
C4 C5 H5B 118.6 . . ?
O1 C6 O2 125.0(4) . . ?
O1 C6 C3 119.3(4) . . ?
O2 C6 C3 115.7(4) . . ?
N2 C7 C8 122.6(4) . . ?
N2 C7 H7A 118.7 . . ?
C8 C7 H7A 118.7 . . ?
C9 C8 C7 119.6(4) . . ?
C9 C8 H8A 120.2 . . ?
C7 C8 H8A 120.2 . . ?
C10 C9 C8 118.0(4) . . ?
C10 C9 C12 120.2(4) . . ?
C8 C9 C12 121.8(4) . . ?
C9 C10 C11 119.5(4) . . ?
C9 C10 H10A 120.2 . . ?
C11 C10 H10A 120.2 . . ?
N2 C11 C10 123.1(4) . . ?
N2 C11 H11A 118.5 . . ?
C10 C11 H11A 118.5 . . ?
O4 C12 O3 125.2(4) . . ?
O4 C12 C9 119.4(4) . . ?
O3 C12 C9 115.3(4) . . ?
N4 C13 N3 113.9(4) . . ?
N4 C13 H13A 123.1 . . ?
N3 C13 H13A 123.1 . . ?
C15 C14 N4 109.0(4) . . ?
C15 C14 H14A 125.5 . . ?
N4 C14 H14A 125.5 . . ?
N3 C15 C14 108.5(4) . . ?
N3 C15 H15A 125.7 . . ?
C14 C15 H15A 125.7 . . ?

loop_
_geom_bond_atom_site_label_1
_geom_bond_atom_site_label_2
_geom_bond_distance
_geom_bond_site_symmetry_2
_geom_bond_publ_flag
Zn1 O5 1.916(3) . ?
Zn1 O3 1.943(3) 6 ?
Zn1 N3 1.988(3) . ?
Zn1 N2 2.068(3) . ?
Zn2 O5 1.897(3) . ?
Zn2 N4 1.966(3) 1_655 ?
Zn2 O2 1.986(3) 8_556 ?
Zn2 N1 2.072(3) . ?
O1 C6 1.228(5) . ?
O2 C6 1.277(4) . ?
O2 Zn2 1.986(3) 8_455 ?
O3 C12 1.270(5) . ?
O3 Zn1 1.943(3) 6_556 ?
O4 C12 1.220(5) . ?
O5 H5A 0.824(18) . ?
N1 C1 1.338(5) . ?
N1 C5 1.335(5) . ?
N2 C11 1.328(5) . ?
N2 C7 1.332(5) . ?
N3 C13 1.337(4) . ?
N3 C15 1.363(5) . ?
N4 C13 1.330(4) . ?
N4 C14 1.368(5) . ?
N4 Zn2 1.966(3) 1_455 ?
C1 C2 1.369(5) . ?
C1 H1A 0.9300 . ?
C2 C3 1.378(5) . ?
C2 H2A 0.9300 . ?
C3 C4 1.380(5) . ?
C3 C6 1.513(5) . ?
C4 C5 1.367(5) . ?
C4 H4A 0.9300 . ?
C5 H5B 0.9300 . ?
C7 C8 1.380(5) . ?
C7 H7A 0.9300 . ?
C8 C9 1.363(5) . ?
C8 H8A 0.9300 . ?
C9 C10 1.366(5) . ?
C9 C12 1.525(5) . ?
C10 C11 1.374(6) . ?
C10 H10A 0.9300 . ?
C11 H11A 0.9300 . ?
C13 H13A 0.9300 . ?
C14 C15 1.357(5) . ?
C14 H14A 0.9300 . ?
C15 H15A 0.9300 . ?
